data_2103441
loop_
_publ_author_name
'Zakaria, Choudhury M.'
'Ferguson, George'
'Lough, Alan J.'
'Glidewell, Christopher'

_publ_section_title
;
 Ferrocene-1,1'-dicarboxylic acid as a building block in supramolecular
 chemistry: supramolecular structures in one, two and three dimensions
;
_journal_issue 5
_journal_name_full 'Acta Crystallographica Section B'
_journal_page_first 786
_journal_page_last 802
_journal_paper_doi 10.1107/S010876810200976X
_journal_volume 58
_journal_year 2002
_chemical_formula_moiety '2(C6 H21 N4), 3(C12 H8 Fe O4)'
_chemical_formula_sum 'C48 H66 Fe3 N8 O12'
_chemical_formula_weight 1114.64
_chemical_name_systematic
;
Tris-(2-aminoethyl)amine--ferrocene-1,1'-dicarboxylic acid (2/3)
;
_space_group_IT_number 2
_symmetry_cell_setting triclinic
_symmetry_space_group_name_Hall '-P 1'
_symmetry_space_group_name_H-M 'P -1'
_atom_sites_solution_hydrogens geom
_atom_sites_solution_primary direct
_atom_sites_solution_secondary difmap
_cell_angle_alpha 97.51(3)
_cell_angle_beta 99.09(3)
_cell_angle_gamma 91.11(3)
_cell_formula_units_Z 2
_cell_length_a 9.7360(19)
_cell_length_b 13.661(3)
_cell_length_c 22.855(5)
_cell_measurement_reflns_used 7818
_cell_measurement_temperature 150(2)
_cell_measurement_theta_max 25.03
_cell_measurement_theta_min 2.55
_cell_volume 2973.4(11)
_computing_cell_refinement 'DENZO-SMN (Otwinowski & Minor, 1997)'
_computing_data_collection 'Kappa-CCD server software (Nonius, 1997)'
_computing_data_reduction 'DENZO-SMN (Otwinowski & Minor, 1997)'
_computing_molecular_graphics 'PLATON (Spek, 2002)'
_computing_publication_material 'SHELXL-97 (Sheldrick, 1997a) and PRPKAPPA (Ferguson, 1999)'
_computing_structure_refinement 'SHELXL-97 (Sheldrick, 1997a)'
_computing_structure_solution 'SHELXS-97 (Sheldrick, 1997b)'
_diffrn_ambient_temperature 150(2)
_diffrn_measured_fraction_theta_full 0.960
_diffrn_measured_fraction_theta_max 0.960
_diffrn_measurement_device_type Kappa-CCD
_diffrn_measurement_method '\f scans, and \w scans with \k offsets'
_diffrn_radiation_monochromator graphite
_diffrn_radiation_source 'fine-focus sealed X-ray tube'
_diffrn_radiation_type 'Mo K\a'
_diffrn_radiation_wavelength 0.71073
_diffrn_reflns_av_R_equivalents 0.039
_diffrn_reflns_av_sigmaI/netI 0.0528
_diffrn_reflns_limit_h_max 11
_diffrn_reflns_limit_h_min 0
_diffrn_reflns_limit_k_max 16
_diffrn_reflns_limit_k_min -16
_diffrn_reflns_limit_l_max 26
_diffrn_reflns_limit_l_min -27
_diffrn_reflns_number 20136
_diffrn_reflns_theta_full 25.09
_diffrn_reflns_theta_max 25.09
_diffrn_reflns_theta_min 2.62
_diffrn_standards_decay_% 0
_exptl_absorpt_coefficient_mu 0.781
_exptl_absorpt_correction_T_max 0.8110
_exptl_absorpt_correction_T_min 0.7717
_exptl_absorpt_correction_type multi-scan
_exptl_absorpt_process_details 'DENZO-SMN (Otwinowski & Minor, 1997)'
_exptl_crystal_colour orange
_exptl_crystal_density_diffrn 1.245
_exptl_crystal_density_method 'not measured'
_exptl_crystal_description block
_exptl_crystal_F_000 1168
_exptl_crystal_size_max 0.35
_exptl_crystal_size_mid 0.30
_exptl_crystal_size_min 0.28
_refine_diff_density_max 0.655
_refine_diff_density_min -0.660
_refine_ls_extinction_coef 0.0130(10)
_refine_ls_extinction_expression Fc^*^=kFc[1+0.001xFc^2^\l^3^/sin(2\q)]^-1/4^
_refine_ls_extinction_method SHELXL
_refine_ls_goodness_of_fit_ref 1.093
_refine_ls_hydrogen_treatment constr
_refine_ls_matrix_type full
_refine_ls_number_parameters 647
_refine_ls_number_reflns 10158
_refine_ls_number_restraints 0
_refine_ls_restrained_S_all 1.093
_refine_ls_R_factor_all 0.0807
_refine_ls_R_factor_gt 0.0624
_refine_ls_shift/su_max 0.001
_refine_ls_shift/su_mean 0.000
_refine_ls_structure_factor_coef Fsqd
_refine_ls_weighting_details 'w=1/[\s^2^(Fo^2^)+(0.0523P)^2^+7.1596P] where P=(Fo^2^+2Fc^2^)/3'
_refine_ls_weighting_scheme calc
_refine_ls_wR_factor_gt 0.1525
_refine_ls_wR_factor_ref 0.1604
_reflns_number_gt 8024
_reflns_number_total 10158
_reflns_threshold_expression >2sigma(I)
_cod_data_source_file na0136.cif
_cod_data_source_block VIII
_cod_depositor_comments
;
The following automatic conversions were performed:
'_exptl_absorpt_correction_type' value 'Multi-scan' changed to
'multi-scan' according to
'/home/saulius/struct/CIF-dictionaries/cif_core.dic' dictionary named
'cif_core.dic' version 2.4.1 from 2010-06-29.

Automatic conversion script
Id: cif_fix_enum 1527 2010-12-29 10:47:43Z saulius 

The following automatic conversions were performed:

'_exptl_absorpt_correction_type' value 'Multi-scan' changed to
'multi-scan' according to
/home/saulius/struct/CIF-dictionaries/cif_core.dic dictionary named
'cif_core.dic' version 2.4.1 from 2010-06-29.

Automatic conversion script
Id: cif_fix_values 1715 2011-07-08 13:25:40Z adriana 
;
_cod_original_cell_volume 2973.3(10)
_cod_original_sg_symbol_H-M P-1
_cod_database_code 2103441
_cod_database_fobs_code 2103441

loop_
_symmetry_equiv_pos_as_xyz
'x, y, z'
'-x, -y, -z'

loop_
_atom_site_label
_atom_site_fract_x
_atom_site_fract_y
_atom_site_fract_z
_atom_site_U_iso_or_equiv
_atom_site_adp_type
_atom_site_calc_flag
_atom_site_refinement_flags
_atom_site_occupancy
_atom_site_type_symbol
Fe1 0.30868(7) 0.96569(5) 0.21472(3) 0.0424(2) Uani d . 1 Fe
O11 0.2573(3) 1.1392(2) 0.09543(14) 0.0411(7) Uani d . 1 O
O12 0.3769(3) 1.0143(2) 0.05822(14) 0.0390(7) Uani d . 1 O
O21 0.6103(4) 0.7958(3) 0.21831(17) 0.0569(9) Uani d . 1 O
O22 0.4632(4) 0.7464(3) 0.27557(19) 0.0619(10) Uani d . 1 O
C11 0.2310(4) 0.9830(3) 0.1283(2) 0.0357(10) Uani d . 1 C
C12 0.1312(5) 1.0104(4) 0.1665(2) 0.0463(12) Uani d . 1 C
H12 0.0922 1.0734 0.1724 0.056 Uiso calc R 1 H
C13 0.1004(6) 0.9273(4) 0.1939(2) 0.0563(14) Uani d . 1 C
H13 0.0370 0.9246 0.2213 0.068 Uiso calc R 1 H
C14 0.1810(6) 0.8491(4) 0.1731(2) 0.0545(14) Uani d . 1 C
H14 0.1807 0.7846 0.1844 0.065 Uiso calc R 1 H
C15 0.2624(5) 0.8823(4) 0.1326(2) 0.0444(11) Uani d . 1 C
H15 0.3259 0.8446 0.1123 0.053 Uiso calc R 1 H
C16 0.2921(4) 1.0518(3) 0.0924(2) 0.0356(10) Uani d . 1 C
C21 0.4772(5) 0.9143(3) 0.2643(2) 0.0407(11) Uani d . 1 C
C22 0.5180(5) 0.9962(4) 0.2370(2) 0.0483(12) Uani d . 1 C
H22 0.5837 0.9945 0.2103 0.058 Uiso calc R 1 H
C23 0.4463(6) 1.0795(4) 0.2558(3) 0.0626(16) Uani d . 1 C
H23 0.4536 1.1430 0.2437 0.075 Uiso calc R 1 H
C24 0.3624(7) 1.0522(5) 0.2954(3) 0.0700(18) Uani d . 1 C
H24 0.3033 1.0947 0.3154 0.084 Uiso calc R 1 H
C25 0.3793(6) 0.9501(5) 0.3014(2) 0.0578(14) Uani d . 1 C
H25 0.3337 0.9130 0.3256 0.069 Uiso calc R 1 H
C26 0.5190(5) 0.8115(4) 0.2516(2) 0.0486(12) Uani d . 1 C
Fe2 0.23326(6) 0.43954(5) 0.28011(3) 0.0393(2) Uani d . 1 Fe
O31 -0.0187(3) 0.4953(3) 0.38901(15) 0.0491(8) Uani d . 1 O
O32 0.1750(3) 0.5876(3) 0.42889(14) 0.0458(8) Uani d . 1 O
O41 0.4395(4) 0.3952(3) 0.43707(15) 0.0557(9) Uani d . 1 O
O42 0.5632(3) 0.4860(2) 0.38805(14) 0.0433(8) Uani d . 1 O
C31 0.1233(4) 0.5438(4) 0.3231(2) 0.0413(11) Uani d . 1 C
C32 0.0392(5) 0.4966(4) 0.2694(2) 0.0446(11) Uani d . 1 C
H32 -0.0469 0.4611 0.2670 0.054 Uiso calc R 1 H
C33 0.1067(5) 0.5121(4) 0.2203(2) 0.0505(13) Uani d . 1 C
H33 0.0742 0.4884 0.1794 0.061 Uiso calc R 1 H
C34 0.2312(5) 0.5693(4) 0.2435(2) 0.0499(12) Uani d . 1 C
H34 0.2962 0.5911 0.2206 0.060 Uiso calc R 1 H
C35 0.2423(5) 0.5885(4) 0.3061(2) 0.0421(11) Uani d . 1 C
H35 0.3163 0.6249 0.3325 0.050 Uiso calc R 1 H
C36 0.0910(5) 0.5414(4) 0.3841(2) 0.0430(11) Uani d . 1 C
C41 0.3857(4) 0.3744(3) 0.3332(2) 0.0377(10) Uani d . 1 C
C42 0.2540(5) 0.3200(4) 0.3259(2) 0.0462(12) Uani d . 1 C
H42 0.2049 0.3077 0.3571 0.055 Uiso calc R 1 H
C43 0.2112(5) 0.2884(4) 0.2645(2) 0.0501(13) Uani d . 1 C
H43 0.1279 0.2511 0.2474 0.060 Uiso calc R 1 H
C44 0.3118(5) 0.3211(4) 0.2325(2) 0.0484(12) Uani d . 1 C
H44 0.3085 0.3095 0.1904 0.058 Uiso calc R 1 H
C45 0.4189(5) 0.3744(4) 0.2746(2) 0.0456(12) Uani d . 1 C
H45 0.4997 0.4051 0.2653 0.055 Uiso calc R 1 H
C46 0.4684(5) 0.4210(4) 0.3898(2) 0.0417(11) Uani d . 1 C
Fe3 0.77350(6) 0.23400(5) 0.11280(3) 0.03136(18) Uani d . 1 Fe
O51 0.5590(3) 0.2963(2) -0.03067(13) 0.0349(7) Uani d . 1 O
O52 0.6734(3) 0.4374(2) 0.01215(15) 0.0434(8) Uani d . 1 O
O61 0.5337(3) 0.4461(2) 0.14935(13) 0.0371(7) Uani d . 1 O
O62 0.7172(3) 0.4676(2) 0.22235(13) 0.0402(7) Uani d . 1 O
C51 0.7764(4) 0.2901(3) 0.03431(19) 0.0331(9) Uani d . 1 C
C52 0.7968(4) 0.1864(3) 0.02636(19) 0.0338(10) Uani d . 1 C
H52 0.7388 0.1379 -0.0005 0.041 Uiso calc R 1 H
C53 0.9191(4) 0.1685(3) 0.0656(2) 0.0379(10) Uani d . 1 C
H53 0.9586 0.1061 0.0691 0.045 Uiso calc R 1 H
C54 0.9720(4) 0.2603(3) 0.0988(2) 0.0371(10) Uani d . 1 C
H54 1.0521 0.2697 0.1290 0.045 Uiso calc R 1 H
C55 0.8850(4) 0.3353(3) 0.07926(19) 0.0339(9) Uani d . 1 C
H55 0.8971 0.4039 0.0936 0.041 Uiso calc R 1 H
C56 0.6621(4) 0.3458(3) 0.00297(19) 0.0347(10) Uani d . 1 C
C61 0.6625(4) 0.3061(3) 0.17278(19) 0.0349(10) Uani d . 1 C
C62 0.5766(4) 0.2311(3) 0.1341(2) 0.0346(10) Uani d . 1 C
H62 0.4930 0.2412 0.1084 0.041 Uiso calc R 1 H
C63 0.6363(5) 0.1395(3) 0.1405(2) 0.0378(10) Uani d . 1 C
H63 0.6000 0.0771 0.1200 0.045 Uiso calc R 1 H
C64 0.7615(5) 0.1567(4) 0.1831(2) 0.0413(11) Uani d . 1 C
H64 0.8232 0.1077 0.1957 0.050 Uiso calc R 1 H
C65 0.7772(4) 0.2583(3) 0.20319(19) 0.0361(10) Uani d . 1 C
H65 0.8512 0.2901 0.2320 0.043 Uiso calc R 1 H
C66 0.6370(4) 0.4138(3) 0.18199(19) 0.0339(10) Uani d . 1 C
N1 0.7217(4) 0.7140(3) 0.43242(18) 0.0438(9) Uani d . 1 N
N11 0.8165(4) 0.5232(3) 0.47494(18) 0.0471(10) Uani d . 1 N
H11A 0.7298 0.5215 0.4530 0.071 Uiso calc R 1 H
H11B 0.8199 0.4772 0.5005 0.071 Uiso calc R 1 H
H11C 0.8800 0.5097 0.4500 0.071 Uiso calc R 1 H
N12 0.4467(4) 0.6463(3) 0.45247(18) 0.0460(10) Uani d . 1 N
H12A 0.4941 0.6045 0.4293 0.069 Uiso calc R 1 H
H12B 0.3536 0.6330 0.4412 0.069 Uiso calc R 1 H
H12C 0.4718 0.6379 0.4915 0.069 Uiso calc R 1 H
N13 0.6477(4) 0.6083(3) 0.30607(18) 0.0461(10) Uani d . 1 N
H13A 0.6267 0.5749 0.3356 0.069 Uiso calc R 1 H
H13B 0.6670 0.5645 0.2751 0.069 Uiso calc R 1 H
H13C 0.5739 0.6441 0.2930 0.069 Uiso calc R 1 H
C71 0.8577(5) 0.7011(4) 0.4689(2) 0.0515(13) Uani d . 1 C
H71A 0.8913 0.7649 0.4932 0.062 Uiso calc R 1 H
H71B 0.9260 0.6818 0.4421 0.062 Uiso calc R 1 H
C72 0.8492(5) 0.6234(4) 0.5098(2) 0.0500(13) Uani d . 1 C
H72A 0.9390 0.6230 0.5370 0.060 Uiso calc R 1 H
H72B 0.7760 0.6400 0.5346 0.060 Uiso calc R 1 H
C73 0.6323(5) 0.7768(4) 0.4678(2) 0.0510(13) Uani d . 1 C
H73A 0.6517 0.8473 0.4648 0.061 Uiso calc R 1 H
H73B 0.6543 0.7672 0.5104 0.061 Uiso calc R 1 H
C74 0.4803(5) 0.7504(4) 0.4449(3) 0.0546(13) Uani d . 1 C
H74A 0.4223 0.7956 0.4670 0.066 Uiso calc R 1 H
H74B 0.4588 0.7585 0.4020 0.066 Uiso calc R 1 H
C75 0.7404(6) 0.7547(4) 0.3780(2) 0.0515(13) Uani d . 1 C
H75A 0.8183 0.8048 0.3875 0.062 Uiso calc R 1 H
H75B 0.6550 0.7881 0.3631 0.062 Uiso calc R 1 H
C76 0.7706(5) 0.6756(4) 0.3295(2) 0.0495(12) Uani d . 1 C
H76A 0.7986 0.7072 0.2963 0.059 Uiso calc R 1 H
H76B 0.8492 0.6370 0.3457 0.059 Uiso calc R 1 H
N2 0.7918(3) 0.7285(3) 0.05812(16) 0.0330(8) Uani d . 1 N
N21 0.6106(4) 0.6365(3) 0.13459(16) 0.0364(8) Uani d . 1 N
H21A 0.6019 0.6898 0.1620 0.055 Uiso calc R 1 H
H21B 0.5695 0.5821 0.1447 0.055 Uiso calc R 1 H
H21C 0.5687 0.6479 0.0977 0.055 Uiso calc R 1 H
N22 0.5830(4) 0.8869(3) 0.03410(17) 0.0363(8) Uani d . 1 N
H22A 0.5919 0.9042 -0.0023 0.054 Uiso calc R 1 H
H22B 0.5195 0.9254 0.0503 0.054 Uiso calc R 1 H
H22C 0.5538 0.8223 0.0297 0.054 Uiso calc R 1 H
N23 0.6267(3) 0.6014(3) -0.04096(16) 0.0330(8) Uani d . 1 N
H23A 0.6353 0.5391 -0.0311 0.050 Uiso calc R 1 H
H23B 0.5696 0.5994 -0.0767 0.050 Uiso calc R 1 H
H23C 0.5900 0.6400 -0.0122 0.050 Uiso calc R 1 H
C81 0.8366(4) 0.7083(3) 0.1200(2) 0.0381(10) Uani d . 1 C
H81A 0.8202 0.7667 0.1481 0.046 Uiso calc R 1 H
H81B 0.9377 0.6972 0.1261 0.046 Uiso calc R 1 H
C82 0.7603(4) 0.6197(4) 0.1336(2) 0.0403(11) Uani d . 1 C
H82A 0.7692 0.5628 0.1030 0.048 Uiso calc R 1 H
H82B 0.8039 0.6029 0.1729 0.048 Uiso calc R 1 H
C83 0.8248(4) 0.8322(3) 0.0520(2) 0.0352(10) Uani d . 1 C
H83A 0.8269 0.8378 0.0094 0.042 Uiso calc R 1 H
H83B 0.9186 0.8521 0.0748 0.042 Uiso calc R 1 H
C84 0.7204(5) 0.9015(3) 0.0744(2) 0.0407(11) Uani d . 1 C
H84A 0.7085 0.8898 0.1152 0.049 Uiso calc R 1 H
H84B 0.7555 0.9707 0.0767 0.049 Uiso calc R 1 H
C85 0.8559(4) 0.6593(3) 0.01572(19) 0.0339(9) Uani d . 1 C
H85A 0.8681 0.5952 0.0312 0.041 Uiso calc R 1 H
H85B 0.9491 0.6863 0.0124 0.041 Uiso calc R 1 H
C86 0.7666(4) 0.6434(3) -0.04556(19) 0.0345(10) Uani d . 1 C
H86A 0.7564 0.7070 -0.0618 0.041 Uiso calc R 1 H
H86B 0.8118 0.5974 -0.0732 0.041 Uiso calc R 1 H

loop_
_atom_site_aniso_label
_atom_site_aniso_U_11
_atom_site_aniso_U_22
_atom_site_aniso_U_33
_atom_site_aniso_U_12
_atom_site_aniso_U_13
_atom_site_aniso_U_23
Fe1 0.0430(4) 0.0423(4) 0.0419(4) 0.0067(3) 0.0022(3) 0.0111(3)
O11 0.0368(17) 0.0353(18) 0.053(2) 0.0066(13) 0.0065(14) 0.0145(14)
O12 0.0325(16) 0.0409(18) 0.0456(18) 0.0077(13) 0.0090(14) 0.0091(14)
O21 0.051(2) 0.054(2) 0.066(2) 0.0088(17) 0.0113(18) 0.0069(18)
O22 0.047(2) 0.048(2) 0.094(3) 0.0021(17) 0.005(2) 0.029(2)
C11 0.030(2) 0.035(2) 0.044(3) 0.0034(18) 0.0034(18) 0.0148(19)
C12 0.035(3) 0.054(3) 0.051(3) 0.007(2) 0.004(2) 0.013(2)
C13 0.046(3) 0.072(4) 0.055(3) -0.007(3) 0.007(2) 0.026(3)
C14 0.056(3) 0.055(3) 0.051(3) -0.010(3) -0.006(2) 0.022(3)
C15 0.049(3) 0.039(3) 0.042(3) 0.003(2) -0.003(2) 0.008(2)
C16 0.026(2) 0.040(3) 0.040(2) -0.0004(18) -0.0017(18) 0.012(2)
C21 0.042(3) 0.039(3) 0.041(3) 0.004(2) 0.000(2) 0.011(2)
C22 0.044(3) 0.049(3) 0.049(3) 0.000(2) -0.005(2) 0.012(2)
C23 0.068(4) 0.046(3) 0.066(4) 0.006(3) -0.015(3) 0.010(3)
C24 0.073(4) 0.075(4) 0.053(4) 0.033(3) -0.008(3) -0.006(3)
C25 0.054(3) 0.082(4) 0.039(3) 0.013(3) 0.006(2) 0.016(3)
C26 0.040(3) 0.052(3) 0.054(3) 0.004(2) -0.001(2) 0.014(2)
Fe2 0.0290(3) 0.0533(4) 0.0357(4) 0.0034(3) 0.0044(3) 0.0069(3)
O31 0.0326(18) 0.069(2) 0.049(2) 0.0017(16) 0.0112(14) 0.0132(17)
O32 0.0376(18) 0.060(2) 0.0402(18) 0.0056(15) 0.0054(14) 0.0090(16)
O41 0.046(2) 0.085(3) 0.0369(19) -0.0026(18) 0.0024(15) 0.0175(18)
O42 0.0349(17) 0.053(2) 0.0413(18) 0.0013(15) 0.0020(14) 0.0093(15)
C31 0.028(2) 0.054(3) 0.042(3) 0.010(2) 0.0010(19) 0.011(2)
C32 0.029(2) 0.053(3) 0.052(3) 0.006(2) 0.002(2) 0.012(2)
C33 0.043(3) 0.065(4) 0.043(3) 0.008(2) -0.003(2) 0.016(2)
C34 0.043(3) 0.062(3) 0.049(3) 0.003(2) 0.010(2) 0.021(2)
C35 0.033(2) 0.050(3) 0.044(3) 0.005(2) 0.005(2) 0.013(2)
C36 0.030(2) 0.058(3) 0.043(3) 0.013(2) 0.007(2) 0.011(2)
C41 0.031(2) 0.043(3) 0.040(2) 0.0058(19) 0.0070(18) 0.004(2)
C42 0.036(3) 0.057(3) 0.047(3) 0.008(2) 0.008(2) 0.008(2)
C43 0.037(3) 0.058(3) 0.050(3) 0.001(2) 0.000(2) -0.003(2)
C44 0.040(3) 0.062(3) 0.041(3) 0.011(2) 0.005(2) 0.001(2)
C45 0.027(2) 0.070(3) 0.040(3) 0.006(2) 0.0077(19) 0.005(2)
C46 0.029(2) 0.059(3) 0.040(3) 0.009(2) 0.0083(19) 0.012(2)
Fe3 0.0230(3) 0.0364(4) 0.0360(4) 0.0036(2) 0.0045(2) 0.0096(3)
O51 0.0247(15) 0.0382(17) 0.0419(17) 0.0013(12) 0.0022(12) 0.0102(13)
O52 0.0391(18) 0.0339(19) 0.058(2) 0.0016(13) -0.0009(15) 0.0176(15)
O61 0.0316(16) 0.0424(18) 0.0371(17) 0.0041(13) 0.0029(13) 0.0074(13)
O62 0.0326(16) 0.0478(19) 0.0380(17) -0.0018(14) 0.0017(13) 0.0035(14)
C51 0.024(2) 0.041(3) 0.037(2) 0.0018(17) 0.0066(17) 0.0125(19)
C52 0.027(2) 0.039(3) 0.037(2) 0.0095(18) 0.0066(17) 0.0067(19)
C53 0.030(2) 0.042(3) 0.045(3) 0.0105(19) 0.0081(19) 0.016(2)
C54 0.025(2) 0.048(3) 0.041(3) 0.0032(19) 0.0050(18) 0.015(2)
C55 0.025(2) 0.038(2) 0.040(2) -0.0009(17) 0.0048(17) 0.0106(19)
C56 0.025(2) 0.045(3) 0.037(2) 0.0070(19) 0.0078(18) 0.015(2)
C61 0.028(2) 0.044(3) 0.035(2) 0.0036(18) 0.0072(18) 0.0100(19)
C62 0.026(2) 0.040(3) 0.041(2) -0.0014(18) 0.0080(18) 0.0103(19)
C63 0.038(2) 0.031(2) 0.047(3) 0.0035(19) 0.010(2) 0.0086(19)
C64 0.036(2) 0.044(3) 0.048(3) 0.009(2) 0.009(2) 0.017(2)
C65 0.033(2) 0.044(3) 0.033(2) 0.0052(19) 0.0079(18) 0.0107(19)
C66 0.027(2) 0.043(3) 0.034(2) 0.0031(18) 0.0101(18) 0.0074(19)
N1 0.039(2) 0.048(2) 0.046(2) 0.0072(18) 0.0060(17) 0.0104(18)
N11 0.033(2) 0.066(3) 0.043(2) 0.0044(19) 0.0042(17) 0.013(2)
N12 0.037(2) 0.055(3) 0.046(2) 0.0082(18) 0.0042(18) 0.0120(19)
N13 0.051(2) 0.048(2) 0.042(2) 0.0085(19) 0.0082(18) 0.0152(19)
C71 0.037(3) 0.072(4) 0.044(3) 0.005(2) 0.005(2) 0.007(3)
C72 0.041(3) 0.068(4) 0.042(3) 0.008(2) 0.004(2) 0.015(2)
C73 0.047(3) 0.047(3) 0.059(3) 0.004(2) 0.010(2) 0.003(2)
C74 0.048(3) 0.054(3) 0.064(3) 0.017(2) 0.008(3) 0.013(3)
C75 0.051(3) 0.054(3) 0.050(3) 0.002(2) 0.005(2) 0.013(2)
C76 0.045(3) 0.058(3) 0.049(3) 0.005(2) 0.010(2) 0.020(2)
N2 0.0277(18) 0.035(2) 0.037(2) 0.0030(15) 0.0038(15) 0.0092(15)
N21 0.033(2) 0.041(2) 0.036(2) 0.0029(16) 0.0051(15) 0.0131(16)
N22 0.0320(19) 0.031(2) 0.049(2) 0.0073(15) 0.0097(16) 0.0095(16)
N23 0.0257(18) 0.035(2) 0.039(2) 0.0030(14) 0.0011(15) 0.0102(16)
C81 0.030(2) 0.048(3) 0.036(2) 0.0014(19) 0.0020(18) 0.011(2)
C82 0.033(2) 0.049(3) 0.040(3) 0.004(2) 0.0031(19) 0.014(2)
C83 0.032(2) 0.030(2) 0.045(3) 0.0009(18) 0.0041(19) 0.0124(19)
C84 0.037(2) 0.040(3) 0.045(3) 0.004(2) 0.003(2) 0.008(2)
C85 0.024(2) 0.035(2) 0.044(2) 0.0030(17) 0.0048(18) 0.0103(19)
C86 0.028(2) 0.037(3) 0.040(2) 0.0009(18) 0.0076(18) 0.0079(19)

loop_
_atom_type_symbol
_atom_type_description
_atom_type_scat_dispersion_real
_atom_type_scat_dispersion_imag
_atom_type_scat_source
C C 0.0033 0.0016 'International Tables Vol C Tables 4.2.6.8 and 6.1.1.4'
H H 0.0000 0.0000 'International Tables Vol C Tables 4.2.6.8 and 6.1.1.4'
Fe Fe 0.3463 0.8444 'International Tables Vol C Tables 4.2.6.8 and 6.1.1.4'
N N 0.0061 0.0033 'International Tables Vol C Tables 4.2.6.8 and 6.1.1.4'
O O 0.0106 0.0060 'International Tables Vol C Tables 4.2.6.8 and 6.1.1.4'

loop_
_geom_angle_atom_site_label_1
_geom_angle_atom_site_label_2
_geom_angle_atom_site_label_3
_geom_angle
C12 C11 C15 107.9(4)
C12 C11 C16 124.2(4)
C15 C11 C16 127.8(4)
C13 C12 C11 108.2(5)
C13 C12 H12 125.9
C11 C12 H12 125.9
C12 C13 C14 107.7(5)
C12 C13 H13 126.2
C14 C13 H13 126.2
C13 C14 C15 109.2(5)
C13 C14 H14 125.4
C15 C14 H14 125.4
C14 C15 C11 107.0(5)
C14 C15 H15 126.5
C11 C15 H15 126.5
O11 C16 O12 123.8(4)
O11 C16 C11 119.8(4)
O12 C16 C11 116.4(4)
C25 C21 C22 106.4(5)
C25 C21 C26 127.3(5)
C22 C21 C26 126.1(5)
C23 C22 C21 109.5(5)
C23 C22 H22 125.3
C21 C22 H22 125.3
C24 C23 C22 107.6(5)
C24 C23 H23 126.2
C22 C23 H23 126.2
C23 C24 C25 109.2(5)
C23 C24 H24 125.4
C25 C24 H24 125.4
C21 C25 C24 107.3(5)
C21 C25 H25 126.4
C24 C25 H25 126.4
O22 C26 O21 125.0(5)
O22 C26 C21 117.8(5)
O21 C26 C21 117.2(5)
C35 C31 C32 107.2(4)
C35 C31 C36 128.2(4)
C32 C31 C36 124.6(4)
C33 C32 C31 108.2(4)
C33 C32 H32 125.9
C31 C32 H32 125.9
C34 C33 C32 107.6(4)
C34 C33 H33 126.2
C32 C33 H33 126.2
C35 C34 C33 108.7(4)
C35 C34 H34 125.6
C33 C34 H34 125.6
C34 C35 C31 108.4(4)
C34 C35 H35 125.8
C31 C35 H35 125.8
O31 C36 O32 123.8(4)
O31 C36 C31 117.6(4)
O32 C36 C31 118.6(4)
C45 C41 C42 106.3(4)
C45 C41 C46 126.9(4)
C42 C41 C46 126.8(4)
C43 C42 C41 108.1(4)
C43 C42 H42 125.9
C41 C42 H42 125.9
C42 C43 C44 109.0(4)
C42 C43 H43 125.5
C44 C43 H43 125.5
C43 C44 C45 107.6(4)
C43 C44 H44 126.2
C45 C44 H44 126.2
C44 C45 C41 108.9(4)
C44 C45 H45 125.5
C41 C45 H45 125.5
O41 C46 O42 123.9(4)
O41 C46 C41 117.4(4)
O42 C46 C41 118.7(4)
C55 C51 C52 107.8(4)
C55 C51 C56 123.9(4)
C52 C51 C56 128.3(4)
C53 C52 C51 107.8(4)
C53 C52 H52 126.1
C51 C52 H52 126.1
C54 C53 C52 108.0(4)
C54 C53 H53 126.0
C52 C53 H53 126.0
C55 C54 C53 108.2(4)
C55 C54 H54 125.9
C53 C54 H54 125.9
C54 C55 C51 108.1(4)
C54 C55 H55 126.0
C51 C55 H55 126.0
O52 C56 O51 124.5(4)
O52 C56 C51 117.2(4)
O51 C56 C51 118.4(4)
C62 C61 C65 107.1(4)
C62 C61 C66 127.0(4)
C65 C61 C66 125.8(4)
C63 C62 C61 108.5(4)
C63 C62 H62 125.8
C61 C62 H62 125.8
C62 C63 C64 108.0(4)
C62 C63 H63 126.0
C64 C63 H63 126.0
C65 C64 C63 108.1(4)
C65 C64 H64 125.9
C63 C64 H64 125.9
C64 C65 C61 108.2(4)
C64 C65 H65 125.9
C61 C65 H65 125.9
O62 C66 O61 123.5(4)
O62 C66 C61 118.0(4)
O61 C66 C61 118.5(4)
C75 N1 C71 110.6(4)
C75 N1 C73 111.4(4)
C71 N1 C73 110.9(4)
C72 N11 H11A 109.5
C72 N11 H11B 109.5
H11A N11 H11B 109.5
C72 N11 H11C 109.5
H11A N11 H11C 109.5
H11B N11 H11C 109.5
C74 N12 H12A 109.5
C74 N12 H12B 109.5
H12A N12 H12B 109.5
C74 N12 H12C 109.5
H12A N12 H12C 109.5
H12B N12 H12C 109.5
C76 N13 H13A 109.5
C76 N13 H13B 109.5
H13A N13 H13B 109.5
C76 N13 H13C 109.5
H13A N13 H13C 109.5
H13B N13 H13C 109.5
N1 C71 C72 112.0(4)
N1 C71 H71A 109.2
C72 C71 H71A 109.2
N1 C71 H71B 109.2
C72 C71 H71B 109.2
H71A C71 H71B 107.9
N11 C72 C71 111.2(4)
N11 C72 H72A 109.4
C71 C72 H72A 109.4
N11 C72 H72B 109.4
C71 C72 H72B 109.4
H72A C72 H72B 108.0
N1 C73 C74 110.5(4)
N1 C73 H73A 109.5
C74 C73 H73A 109.5
N1 C73 H73B 109.5
C74 C73 H73B 109.5
H73A C73 H73B 108.1
N12 C74 C73 110.5(4)
N12 C74 H74A 109.6
C73 C74 H74A 109.6
N12 C74 H74B 109.6
C73 C74 H74B 109.6
H74A C74 H74B 108.1
N1 C75 C76 112.0(4)
N1 C75 H75A 109.2
C76 C75 H75A 109.2
N1 C75 H75B 109.2
C76 C75 H75B 109.2
H75A C75 H75B 107.9
N13 C76 C75 111.6(4)
N13 C76 H76A 109.3
C75 C76 H76A 109.3
N13 C76 H76B 109.3
C75 C76 H76B 109.3
H76A C76 H76B 108.0
C81 N2 C83 111.2(3)
C81 N2 C85 110.3(3)
C83 N2 C85 111.2(3)
C82 N21 H21A 109.5
C82 N21 H21B 109.5
H21A N21 H21B 109.5
C82 N21 H21C 109.5
H21A N21 H21C 109.5
H21B N21 H21C 109.5
C84 N22 H22A 109.5
C84 N22 H22B 109.5
H22A N22 H22B 109.5
C84 N22 H22C 109.5
H22A N22 H22C 109.5
H22B N22 H22C 109.5
C86 N23 H23A 109.5
C86 N23 H23B 109.5
H23A N23 H23B 109.5
C86 N23 H23C 109.5
H23A N23 H23C 109.5
H23B N23 H23C 109.5
N2 C81 C82 112.2(4)
N2 C81 H81A 109.2
C82 C81 H81A 109.2
N2 C81 H81B 109.2
C82 C81 H81B 109.2
H81A C81 H81B 107.9
N21 C82 C81 112.5(4)
N21 C82 H82A 109.1
C81 C82 H82A 109.1
N21 C82 H82B 109.1
C81 C82 H82B 109.1
H82A C82 H82B 107.8
N2 C83 C84 112.2(4)
N2 C83 H83A 109.2
C84 C83 H83A 109.2
N2 C83 H83B 109.2
C84 C83 H83B 109.2
H83A C83 H83B 107.9
N22 C84 C83 111.0(4)
N22 C84 H84A 109.4
C83 C84 H84A 109.4
N22 C84 H84B 109.4
C83 C84 H84B 109.4
H84A C84 H84B 108.0
N2 C85 C86 111.2(3)
N2 C85 H85A 109.4
C86 C85 H85A 109.4
N2 C85 H85B 109.4
C86 C85 H85B 109.4
H85A C85 H85B 108.0
N23 C86 C85 109.6(3)
N23 C86 H86A 109.7
C85 C86 H86A 109.7
N23 C86 H86B 109.7
C85 C86 H86B 109.7
H86A C86 H86B 108.2

loop_
_geom_bond_atom_site_label_1
_geom_bond_atom_site_label_2
_geom_bond_distance
Fe1 C25 2.032(5)
Fe1 C21 2.033(5)
Fe1 C14 2.035(5)
Fe1 C22 2.042(5)
Fe1 C24 2.043(6)
Fe1 C15 2.044(5)
Fe1 C11 2.047(4)
Fe1 C12 2.047(5)
Fe1 C13 2.050(5)
Fe1 C23 2.057(6)
O11 C16 1.244(5)
O12 C16 1.292(5)
O21 C26 1.263(6)
O22 C26 1.260(6)
C11 C12 1.429(7)
C11 C15 1.429(6)
C11 C16 1.498(6)
C12 C13 1.415(7)
C12 H12 0.95
C13 C14 1.415(8)
C13 H13 0.95
C14 C15 1.420(7)
C14 H14 0.95
C15 H15 0.95
C21 C25 1.426(7)
C21 C22 1.428(7)
C21 C26 1.475(7)
C22 C23 1.402(8)
C22 H22 0.95
C23 C24 1.390(9)
C23 H23 0.95
C24 C25 1.428(8)
C24 H24 0.95
C25 H25 0.95
Fe2 C35 2.040(5)
Fe2 C31 2.040(5)
Fe2 C45 2.045(5)
Fe2 C42 2.049(5)
Fe2 C43 2.050(5)
Fe2 C32 2.049(5)
Fe2 C34 2.056(5)
Fe2 C41 2.057(4)
Fe2 C33 2.059(5)
Fe2 C44 2.058(5)
O31 C36 1.258(6)
O32 C36 1.288(6)
O41 C46 1.250(6)
O42 C46 1.277(6)
C31 C35 1.429(7)
C31 C32 1.430(7)
C31 C36 1.482(7)
C32 C33 1.424(7)
C32 H32 0.95
C33 C34 1.419(7)
C33 H33 0.95
C34 C35 1.405(7)
C34 H34 0.95
C35 H35 0.95
C41 C45 1.426(6)
C41 C42 1.445(7)
C41 C46 1.471(6)
C42 C43 1.406(7)
C42 H42 0.95
C43 C44 1.410(7)
C43 H43 0.95
C44 C45 1.419(7)
C44 H44 0.95
C45 H45 0.95
Fe3 C54 2.041(4)
Fe3 C55 2.040(4)
Fe3 C61 2.043(4)
Fe3 C65 2.043(4)
Fe3 C51 2.045(4)
Fe3 C52 2.047(4)
Fe3 C64 2.052(5)
Fe3 C62 2.052(4)
Fe3 C53 2.062(4)
Fe3 C63 2.065(5)
O51 C56 1.285(5)
O52 C56 1.240(5)
O61 C66 1.277(5)
O62 C66 1.254(5)
C51 C55 1.421(6)
C51 C52 1.427(6)
C51 C56 1.501(6)
C52 C53 1.419(6)
C52 H52 0.95
C53 C54 1.419(7)
C53 H53 0.95
C54 C55 1.414(6)
C54 H54 0.95
C55 H55 0.95
C61 C62 1.424(6)
C61 C65 1.435(6)
C61 C66 1.491(6)
C62 C63 1.405(6)
C62 H62 0.95
C63 C64 1.430(6)
C63 H63 0.95
C64 C65 1.402(7)
C64 H64 0.95
C65 H65 0.95
N1 C75 1.463(6)
N1 C71 1.475(6)
N1 C73 1.489(6)
N11 C72 1.493(7)
N11 H11A 0.91
N11 H11B 0.91
N11 H11C 0.91
N12 C74 1.491(7)
N12 H12A 0.91
N12 H12B 0.91
N12 H12C 0.91
N13 C76 1.480(6)
N13 H13A 0.91
N13 H13B 0.91
N13 H13C 0.91
C71 C72 1.514(7)
C71 H71A 0.99
C71 H71B 0.99
C72 H72A 0.99
C72 H72B 0.99
C73 C74 1.509(7)
C73 H73A 0.99
C73 H73B 0.99
C74 H74A 0.99
C74 H74B 0.99
C75 C76 1.512(7)
C75 H75A 0.99
C75 H75B 0.99
C76 H76A 0.99
C76 H76B 0.99
N2 C81 1.475(5)
N2 C83 1.476(5)
N2 C85 1.482(5)
N21 C82 1.482(5)
N21 H21A 0.91
N21 H21B 0.91
N21 H21C 0.91
N22 C84 1.494(5)
N22 H22A 0.91
N22 H22B 0.91
N22 H22C 0.91
N23 C86 1.492(5)
N23 H23A 0.91
N23 H23B 0.91
N23 H23C 0.91
C81 C82 1.499(6)
C81 H81A 0.99
C81 H81B 0.99
C82 H82A 0.99
C82 H82B 0.99
C83 C84 1.506(6)
C83 H83A 0.99
C83 H83B 0.99
C84 H84A 0.99
C84 H84B 0.99
C85 C86 1.514(6)
C85 H85A 0.99
C85 H85B 0.99
C86 H86A 0.99
C86 H86B 0.99

loop_
_geom_hbond_atom_site_label_D
_geom_hbond_atom_site_label_H
_geom_hbond_atom_site_label_A
_geom_hbond_site_symmetry_A
_geom_hbond_distance_DH
_geom_hbond_distance_HA
_geom_hbond_distance_DA
_geom_hbond_angle_DHA
_geom_hbond_publ_flag
N11 H11A O42 . 0.91 2.02 2.902(5) 162 y
N11 H11B O32 2_666 0.91 1.93 2.819(5) 164 y
N11 H11C O31 1_655 0.91 1.82 2.720(5) 168 y
N12 H12A O42 . 0.91 1.95 2.834(5) 163 y
N12 H12B O32 . 0.91 1.80 2.699(5) 168 y
N12 H12C O41 2_666 0.91 1.84 2.727(5) 165 y
N13 H13A O42 . 0.91 1.97 2.869(5) 170 y
N13 H13B O62 . 0.91 1.80 2.704(5) 171 y
N13 H13C O22 . 0.91 1.83 2.711(6) 163 y
N21 H21A O21 . 0.91 1.80 2.704(6) 172 y
N21 H21B O61 . 0.91 1.90 2.770(5) 158 y
N21 H21C O51 2_665 0.91 2.05 2.933(5) 162 y
N22 H22A O12 2_675 0.91 1.86 2.722(5) 158 y
N22 H22B O12 . 0.91 1.88 2.756(5) 161 y
N22 H22C O51 2_665 0.91 1.94 2.822(5) 161 y
N23 H23A O52 . 0.91 1.82 2.697(5) 161 y
N23 H23B O61 2_665 0.91 1.83 2.705(5) 162 y
N23 H23C O51 2_665 0.91 2.02 2.887(5) 158 y

loop_
_geom_torsion_atom_site_label_1
_geom_torsion_atom_site_label_2
_geom_torsion_atom_site_label_3
_geom_torsion_atom_site_label_4
_geom_torsion
C15 C11 C12 C13 -0.4(5)
C16 C11 C12 C13 -178.6(4)
C11 C12 C13 C14 0.3(6)
C12 C13 C14 C15 0.0(6)
C13 C14 C15 C11 -0.2(6)
C12 C11 C15 C14 0.3(5)
C16 C11 C15 C14 178.5(4)
C12 C11 C16 O11 0.8(7)
C15 C11 C16 O11 -177.1(4)
C12 C11 C16 O12 -177.2(4)
C15 C11 C16 O12 4.9(7)
C25 C21 C22 C23 -0.9(6)
C26 C21 C22 C23 173.9(5)
C21 C22 C23 C24 1.1(6)
C22 C23 C24 C25 -0.8(6)
C22 C21 C25 C24 0.4(6)
C26 C21 C25 C24 -174.3(5)
C23 C24 C25 C21 0.2(6)
C25 C21 C26 O22 0.2(8)
C22 C21 C26 O22 -173.5(5)
C25 C21 C26 O21 -178.5(5)
C22 C21 C26 O21 7.8(7)
C35 C31 C32 C33 0.2(5)
C36 C31 C32 C33 -177.7(4)
C31 C32 C33 C34 -0.5(6)
C32 C33 C34 C35 0.6(6)
C33 C34 C35 C31 -0.5(6)
C32 C31 C35 C34 0.1(5)
C36 C31 C35 C34 178.0(5)
C35 C31 C36 O31 -178.1(4)
C32 C31 C36 O31 -0.5(7)
C35 C31 C36 O32 2.9(7)
C32 C31 C36 O32 -179.5(4)
C45 C41 C42 C43 0.2(5)
C46 C41 C42 C43 179.9(5)
C41 C42 C43 C44 0.0(6)
C42 C43 C44 C45 -0.3(6)
C43 C44 C45 C41 0.4(6)
C42 C41 C45 C44 -0.4(5)
C46 C41 C45 C44 180.0(4)
C45 C41 C46 O41 -164.5(5)
C42 C41 C46 O41 16.0(7)
C45 C41 C46 O42 16.6(7)
C42 C41 C46 O42 -162.9(4)
C55 C51 C52 C53 -1.0(5)
C56 C51 C52 C53 179.8(4)
C51 C52 C53 C54 1.5(5)
C52 C53 C54 C55 -1.4(5)
C53 C54 C55 C51 0.8(5)
C52 C51 C55 C54 0.2(5)
C56 C51 C55 C54 179.4(4)
C55 C51 C56 O52 8.7(6)
C52 C51 C56 O52 -172.2(4)
C55 C51 C56 O51 -170.4(4)
C52 C51 C56 O51 8.7(7)
C65 C61 C62 C63 0.1(5)
C66 C61 C62 C63 -178.1(4)
C61 C62 C63 C64 -0.4(5)
C62 C63 C64 C65 0.6(5)
C63 C64 C65 C61 -0.6(5)
C62 C61 C65 C64 0.3(5)
C66 C61 C65 C64 178.5(4)
C62 C61 C66 O62 173.0(4)
C65 C61 C66 O62 -4.8(6)
C62 C61 C66 O61 -5.6(6)
C65 C61 C66 O61 176.6(4)
C75 N1 C71 C72 -156.2(4)
C73 N1 C71 C72 79.7(5)
N1 C71 C72 N11 66.2(5)
C75 N1 C73 C74 84.5(5)
C71 N1 C73 C74 -151.8(4)
N1 C73 C74 N12 62.8(6)
C71 N1 C75 C76 82.2(5)
C73 N1 C75 C76 -154.0(4)
N1 C75 C76 N13 68.8(5)
C83 N2 C81 C82 158.5(4)
C85 N2 C81 C82 -77.7(4)
N2 C81 C82 N21 -67.7(5)
C81 N2 C83 C84 -79.6(4)
C85 N2 C83 C84 157.0(4)
N2 C83 C84 N22 -69.7(5)
C81 N2 C85 C86 153.0(3)
C83 N2 C85 C86 -83.2(4)
N2 C85 C86 N23 -59.9(5)
